data_2224531
loop_
_publ_author_name
'Wang, Xing-Cong'
'You, Xiu-Li'

_publ_section_title
;Bis[\m~2~-bis(diphenylphosphino)methane]bis(\m~2~-ethane-1,2-dithiolato)-\m~4~-sulfido-\m~2~-sulfido-disulfidodimolybdenum(V)disilver(I)
 dimethylformamide trisolvate
;
_journal_coeditor_code YA2110
_journal_issue 12
_journal_name_full 'Acta Crystallographica Section E'
_journal_page_first m1615
_journal_paper_doi 10.1107/S1600536809048648
_journal_volume 65
_journal_year 2009
_chemical_formula_iupac '[Ag2 Mo2 (C2 H4 S2)2 S4 (C25 H22 P2)2], 3C3 H7 N O'
_chemical_formula_moiety 'C54 H52 Ag2 Mo2 P4 S8, 3(C3 H7 N O)'
_chemical_formula_sum 'C63 H73 Ag2 Mo2 N3 O3 P4 S8'
_chemical_formula_weight 1708.3
_chemical_name_systematic
;
Bis[\m~2~-bis(diphenylphosphino)methane]bis(\m~2~-ethane-1,2-dithiolato)-
\m~4~-sulfido-\m~2~-sulfido-disulfidodimolybdenum(V)disilver(I)
dimethylformamide trisolvate
;
_space_group_IT_number 62
_symmetry_cell_setting orthorhombic
_symmetry_space_group_name_Hall '-P 2ac 2n'
_symmetry_space_group_name_H-M 'P n m a'
_atom_sites_solution_hydrogens geom
_atom_sites_solution_primary direct
_atom_sites_solution_secondary difmap
_audit_creation_method SHELXL-97
_cell_angle_alpha 90.00
_cell_angle_beta 90.00
_cell_angle_gamma 90.00
_cell_formula_units_Z 4
_cell_length_a 26.022(5)
_cell_length_b 21.375(4)
_cell_length_c 12.721(3)
_cell_measurement_reflns_used 7734
_cell_measurement_temperature 223(2)
_cell_measurement_theta_max 25.0
_cell_measurement_theta_min 2.0
_cell_volume 7076(3)
_computing_cell_refinement 'CrystalClear (Rigaku/MSC, 2001)'
_computing_data_collection 'CrystalClear (Rigaku/MSC, 2001)'
_computing_data_reduction 'CrystalStructure (Rigaku/MSC, 2004)'
_computing_molecular_graphics 'SHELXTL (Sheldrick, 2008)'
_computing_publication_material 'SHELXTL (Sheldrick, 2008)'
_computing_structure_refinement 'SHELXL97 (Sheldrick, 2008)'
_computing_structure_solution 'SHELXS97 (Sheldrick, 2008)'
_diffrn_ambient_temperature 223(2)
_diffrn_measured_fraction_theta_full 0.994
_diffrn_measured_fraction_theta_max 0.994
_diffrn_measurement_device_type 'Rigaku Mercury'
_diffrn_measurement_method '\w scans'
_diffrn_radiation_monochromator graphite
_diffrn_radiation_source 'fine-focus sealed tube'
_diffrn_radiation_type MoK\a
_diffrn_radiation_wavelength 0.71073
_diffrn_reflns_av_R_equivalents 0.090
_diffrn_reflns_av_sigmaI/netI 0.042
_diffrn_reflns_limit_h_max 30
_diffrn_reflns_limit_h_min -30
_diffrn_reflns_limit_k_max 25
_diffrn_reflns_limit_k_min -25
_diffrn_reflns_limit_l_max 15
_diffrn_reflns_limit_l_min -15
_diffrn_reflns_number 57121
_diffrn_reflns_theta_full 25.0
_diffrn_reflns_theta_max 25.0
_diffrn_reflns_theta_min 3.4
_diffrn_standards_decay_% 0
_diffrn_standards_interval_count 0
_diffrn_standards_interval_time 0
_diffrn_standards_number 0
_exptl_absorpt_coefficient_mu 1.26
_exptl_absorpt_correction_T_max 0.915
_exptl_absorpt_correction_T_min 0.746
_exptl_absorpt_correction_type multi-scan
_exptl_absorpt_process_details '(REQAB; Jacobson, 1998)'
_exptl_crystal_colour red
_exptl_crystal_density_diffrn 1.604
_exptl_crystal_density_method 'not measured'
_exptl_crystal_description platelet
_exptl_crystal_F_000 3448
_exptl_crystal_size_max 0.35
_exptl_crystal_size_mid 0.20
_exptl_crystal_size_min 0.07
_refine_diff_density_max 0.95
_refine_diff_density_min -0.58
_refine_ls_extinction_method none
_refine_ls_goodness_of_fit_ref 1.35
_refine_ls_hydrogen_treatment constr
_refine_ls_matrix_type full
_refine_ls_number_parameters 401
_refine_ls_number_reflns 6401
_refine_ls_number_restraints 0
_refine_ls_restrained_S_all 1.35
_refine_ls_R_factor_all 0.097
_refine_ls_R_factor_gt 0.085
_refine_ls_shift/su_max_lt 0.001
_refine_ls_shift/su_mean 0.000
_refine_ls_structure_factor_coef Fsqd
_refine_ls_weighting_details 'calc w=1/[\s^2^(Fo^2^)+(0.0747P)^2^+33.869P] where P=(Fo^2^+2Fc^2^)/3'
_refine_ls_weighting_scheme calc
_refine_ls_wR_factor_gt 0.183
_refine_ls_wR_factor_ref 0.188
_reflns_number_gt 5931
_reflns_number_total 6401
_reflns_threshold_expression I>2\s(I)
_cod_data_source_file ya2110.cif
_cod_data_source_block I
_cod_depositor_comments
;
The following automatic conversions were performed:
'_exptl_absorpt_correction_type' value 'Multi-scan' changed to
'multi-scan' according to
'/home/saulius/struct/CIF-dictionaries/cif_core.dic' dictionary named
'cif_core.dic' version 2.4.1 from 2010-06-29.

Automatic conversion script
Id: cif_fix_enum 1527 2010-12-29 10:47:43Z saulius 

The following automatic conversions were performed:

'_exptl_absorpt_correction_type' value 'Multi-scan' changed to
'multi-scan' according to
/home/saulius/struct/CIF-dictionaries/cif_core.dic dictionary named
'cif_core.dic' version 2.4.1 from 2010-06-29.

Automatic conversion script
Id: cif_fix_values 1715 2011-07-08 13:25:40Z adriana 
;
_cod_database_code 2224531
_cod_database_fobs_code 2224531

loop_
_symmetry_equiv_pos_as_xyz
'x, y, z'
'-x+1/2, -y, z+1/2'
'-x, y+1/2, -z'
'x+1/2, -y+1/2, -z+1/2'
'-x, -y, -z'
'x-1/2, y, -z-1/2'
'x, -y-1/2, z'
'-x-1/2, y-1/2, z-1/2'

loop_
_atom_site_type_symbol
_atom_site_label
_atom_site_fract_x
_atom_site_fract_y
_atom_site_fract_z
_atom_site_U_iso_or_equiv
_atom_site_adp_type
_atom_site_calc_flag
_atom_site_refinement_flags
_atom_site_occupancy
_atom_site_disorder_assembly
_atom_site_disorder_group
Ag Ag1 0.00904(2) 0.17618(3) 0.71271(5) 0.0236(2) Uani d . 1 . .
Mo Mo1 0.12522(3) 0.18270(3) 0.92175(5) 0.0211(2) Uani d . 1 . .
P P1 -0.07622(8) 0.17918(10) 0.79382(16) 0.0218(5) Uani d . 1 . .
S S1 0.20195(11) 0.16455(14) 0.8910(3) 0.0520(7) Uani d . 1 . .
O O1 0.3659(4) 0.2500 -0.0188(7) 0.038(2) Uani d S 1 . .
N N1 0.3070(4) 0.2500 0.1140(8) 0.025(2) Uani d S 1 . .
C C1 0.0888(5) 0.0364(4) 0.9861(8) 0.046(3) Uani d . 1 . .
H H9A 0.1210 0.0199 0.9597 0.055 Uiso calc R 1 . .
H H9B 0.0743 0.0058 1.0341 0.055 Uiso calc R 1 . .
C C2 0.0528(4) 0.0471(4) 0.8971(7) 0.038(2) Uani d . 1 . .
H H16A 0.0192 0.0582 0.9243 0.045 Uiso calc R 1 . .
H H16B 0.0493 0.0089 0.8565 0.045 Uiso calc R 1 . .
C C3 -0.0801(4) 0.1653(4) 0.9351(7) 0.028(2) Uani d . 1 . .
C C4 -0.0361(5) 0.1676(6) 0.9945(8) 0.056(3) Uani d . 1 . .
H H8A -0.0049 0.1781 0.9634 0.067 Uiso calc R 1 . .
C C5 -0.0384(7) 0.1543(8) 1.1014(9) 0.086(5) Uani d . 1 . .
H H1A -0.0086 0.1561 1.1416 0.103 Uiso calc R 1 . .
C C6 -0.0835(8) 0.1388(6) 1.1481(10) 0.083(5) Uani d . 1 . .
H H2A -0.0845 0.1296 1.2195 0.099 Uiso calc R 1 . .
C C7 -0.1276(7) 0.1368(6) 1.0894(10) 0.071(5) Uani d . 1 . .
H H6A -0.1588 0.1270 1.1210 0.085 Uiso calc R 1 . .
C C8 -0.1255(5) 0.1492(5) 0.9838(8) 0.044(3) Uani d . 1 . .
H H5A -0.1554 0.1468 0.9441 0.053 Uiso calc R 1 . .
C C9 -0.1156(3) 0.1152(4) 0.7415(6) 0.0232(18) Uani d . 1 . .
C C10 -0.0974(4) 0.0548(4) 0.7605(7) 0.0274(19) Uani d . 1 . .
H H22A -0.0673 0.0489 0.7988 0.033 Uiso calc R 1 . .
C C11 -0.1241(4) 0.0037(4) 0.7223(7) 0.034(2) Uani d . 1 . .
H H29A -0.1122 -0.0364 0.7365 0.041 Uiso calc R 1 . .
C C12 -0.1677(4) 0.0114(4) 0.6640(8) 0.038(2) Uani d . 1 . .
H H17A -0.1854 -0.0231 0.6376 0.046 Uiso calc R 1 . .
C C13 -0.1850(4) 0.0714(5) 0.6449(8) 0.040(2) Uani d . 1 . .
H H13A -0.2148 0.0771 0.6054 0.049 Uiso calc R 1 . .
C C14 -0.1595(3) 0.1233(4) 0.6829(7) 0.031(2) Uani d . 1 . .
H H20A -0.1718 0.1633 0.6690 0.037 Uiso calc R 1 . .
C C15 0.0903(3) 0.1697(3) 0.4725(6) 0.0202(17) Uani d . 1 . .
C C16 0.1304(3) 0.1645(4) 0.5441(7) 0.0269(19) Uani d . 1 . .
H H26A 0.1235 0.1638 0.6158 0.032 Uiso calc R 1 . .
C C17 0.1805(4) 0.1605(5) 0.5084(8) 0.040(2) Uani d . 1 . .
H H7A 0.2071 0.1577 0.5569 0.048 Uiso calc R 1 . .
C C18 0.1916(4) 0.1606(4) 0.4042(8) 0.035(2) Uani d . 1 . .
H H14A 0.2255 0.1576 0.3817 0.042 Uiso calc R 1 . .
C C19 0.1521(3) 0.1651(4) 0.3318(7) 0.031(2) Uani d . 1 . .
H H30A 0.1596 0.1646 0.2603 0.037 Uiso calc R 1 . .
C C20 0.1019(4) 0.1704(4) 0.3646(7) 0.0277(19) Uani d . 1 . .
H H31A 0.0756 0.1745 0.3154 0.033 Uiso calc R 1 . .
C C21 -0.0123(3) 0.1164(4) 0.4566(6) 0.0224(17) Uani d . 1 . .
C C22 0.0119(3) 0.0654(4) 0.4086(7) 0.029(2) Uani d . 1 . .
H H25A 0.0475 0.0638 0.4033 0.035 Uiso calc R 1 . .
C C23 -0.0184(4) 0.0170(4) 0.3688(7) 0.034(2) Uani d . 1 . .
H H19A -0.0027 -0.0173 0.3373 0.041 Uiso calc R 1 . .
C C24 -0.0713(4) 0.0194(4) 0.3758(7) 0.036(2) Uani d . 1 . .
H H18A -0.0912 -0.0130 0.3488 0.043 Uiso calc R 1 . .
C C25 -0.0947(4) 0.0702(4) 0.4231(7) 0.034(2) Uani d . 1 . .
H H15A -0.1304 0.0721 0.4270 0.041 Uiso calc R 1 . .
C C26 -0.0657(3) 0.1177(4) 0.4643(7) 0.0282(19) Uani d . 1 . .
H H27A -0.0818 0.1511 0.4977 0.034 Uiso calc R 1 . .
C C27 -0.1134(5) 0.2500 0.7688(9) 0.024(3) Uani d S 1 . .
H H33A -0.1248 0.2500 0.6963 0.028 Uiso calc SR 1 . .
H H33B -0.1436 0.2500 0.8134 0.028 Uiso calc SR 1 . .
C C28 0.0006(4) 0.2500 0.4579(8) 0.018(2) Uani d S 1 . .
H H34A 0.0108 0.2500 0.3845 0.021 Uiso calc SR 1 . .
H H34B -0.0366 0.2500 0.4605 0.021 Uiso calc SR 1 . .
C C29 0.3438(7) 0.2500 0.1950(14) 0.081(7) Uani d S 1 . .
H H3A 0.3744 0.2296 0.1711 0.121 Uiso calc PR 0.50 . .
H H3B 0.3303 0.2281 0.2549 0.121 Uiso calc PR 0.50 . .
H H3C 0.3516 0.2923 0.2144 0.121 Uiso calc PR 0.50 . .
C C30 0.2532(5) 0.2500 0.1436(13) 0.042(3) Uani d S 1 . .
H H30B 0.2436 0.2909 0.1677 0.063 Uiso calc PR 0.50 . .
H H30C 0.2477 0.2202 0.1989 0.063 Uiso calc PR 0.50 . .
H H30D 0.2326 0.2389 0.0839 0.063 Uiso calc PR 0.50 . .
C C31 0.3212(5) 0.2500 0.0161(11) 0.033(3) Uani d S 1 . .
H H12 0.2950 0.2500 -0.0337 0.040 Uiso calc SR 1 . .
C C32 0.2952(5) -0.0235(6) 0.1897(11) 0.067(4) Uani d . 1 . .
H H4A 0.3174 -0.0415 0.1376 0.100 Uiso calc R 1 . .
H H4B 0.2776 -0.0563 0.2268 0.100 Uiso calc R 1 . .
H H4C 0.3152 0.0006 0.2384 0.100 Uiso calc R 1 . .
C C33 0.2240(5) -0.0106(7) 0.0615(11) 0.070(4) Uani d . 1 . .
H H10A 0.2012 -0.0397 0.0950 0.105 Uiso calc R 1 . .
H H10B 0.2438 -0.0320 0.0090 0.105 Uiso calc R 1 . .
H H10C 0.2043 0.0220 0.0288 0.105 Uiso calc R 1 . .
C C34 0.2541(4) 0.0767(5) 0.1667(10) 0.051(3) Uani d . 1 . .
H H11 0.2296 0.1006 0.1316 0.061 Uiso calc R 1 . .
P P2 0.02494(8) 0.17823(9) 0.52142(16) 0.0187(4) Uani d . 1 . .
S S2 0.10053(10) 0.11032(11) 1.05640(18) 0.0370(6) Uani d . 1 . .
N N2 0.2582(3) 0.0164(4) 0.1394(7) 0.042(2) Uani d . 1 . .
O O2 0.2797(3) 0.1029(4) 0.2337(7) 0.069(3) Uani d . 1 . .
S S3 0.11821(12) 0.2500 1.0644(2) 0.0269(7) Uani d S 1 . .
S S4 0.07638(8) 0.10971(9) 0.81247(16) 0.0246(5) Uani d . 1 . .
S S5 0.09599(12) 0.2500 0.7891(2) 0.0243(6) Uani d S 1 . .

loop_
_atom_site_aniso_label
_atom_site_aniso_U_11
_atom_site_aniso_U_22
_atom_site_aniso_U_33
_atom_site_aniso_U_12
_atom_site_aniso_U_13
_atom_site_aniso_U_23
Ag1 0.0258(3) 0.0255(3) 0.0194(3) 0.0015(3) 0.0011(3) 0.0018(3)
Mo1 0.0231(4) 0.0186(4) 0.0217(4) 0.0017(3) -0.0047(3) 0.0009(3)
P1 0.0248(11) 0.0197(10) 0.0210(11) 0.0013(8) 0.0007(9) 0.0021(9)
S1 0.0415(15) 0.0467(16) 0.0678(19) 0.0071(12) -0.0064(14) -0.0074(14)
O1 0.038(6) 0.040(5) 0.035(5) 0.000 0.010(4) 0.000
N1 0.022(5) 0.027(5) 0.026(6) 0.000 0.004(4) 0.000
C1 0.074(8) 0.027(5) 0.036(6) -0.007(5) -0.017(5) 0.010(4)
C2 0.053(6) 0.023(5) 0.037(5) -0.002(4) -0.015(5) 0.008(4)
C3 0.040(5) 0.020(4) 0.024(5) 0.008(4) 0.003(4) 0.002(4)
C4 0.057(7) 0.084(9) 0.026(5) 0.029(6) -0.001(5) -0.006(6)
C5 0.111(12) 0.130(13) 0.018(6) 0.066(11) -0.010(7) -0.005(7)
C6 0.159(16) 0.064(9) 0.025(6) 0.053(10) 0.024(9) 0.017(6)
C7 0.131(14) 0.043(7) 0.039(7) -0.022(8) 0.047(8) -0.006(6)
C8 0.068(7) 0.037(6) 0.028(5) -0.015(5) 0.018(5) -0.005(4)
C9 0.025(5) 0.029(4) 0.015(4) 0.000(4) 0.002(3) 0.000(3)
C10 0.037(5) 0.020(4) 0.025(5) -0.002(4) 0.002(4) 0.000(4)
C11 0.046(6) 0.023(4) 0.032(5) 0.001(4) 0.009(5) 0.004(4)
C12 0.055(6) 0.018(5) 0.042(6) -0.009(4) -0.002(5) -0.002(4)
C13 0.035(5) 0.035(5) 0.052(6) -0.006(4) -0.008(5) -0.003(5)
C14 0.034(5) 0.021(4) 0.037(5) 0.002(4) -0.006(4) 0.006(4)
C15 0.022(4) 0.014(4) 0.025(4) 0.000(3) -0.004(3) -0.002(3)
C16 0.036(5) 0.024(4) 0.021(4) 0.002(4) -0.006(4) -0.004(3)
C17 0.033(5) 0.044(6) 0.044(6) 0.003(4) -0.009(5) 0.001(5)
C18 0.025(5) 0.029(5) 0.050(6) 0.000(4) 0.009(4) 0.000(4)
C19 0.033(5) 0.030(5) 0.030(5) -0.005(4) 0.007(4) 0.002(4)
C20 0.035(5) 0.028(5) 0.020(4) 0.000(4) 0.000(4) 0.000(4)
C21 0.029(4) 0.019(4) 0.019(4) 0.001(3) -0.005(4) 0.001(3)
C22 0.028(5) 0.027(4) 0.032(5) -0.001(4) 0.004(4) 0.000(4)
C23 0.046(6) 0.023(5) 0.032(5) 0.000(4) 0.000(4) -0.009(4)
C24 0.040(5) 0.034(5) 0.034(5) -0.011(4) -0.006(4) -0.010(4)
C25 0.028(5) 0.042(5) 0.033(5) -0.010(4) 0.007(4) -0.003(4)
C26 0.025(5) 0.033(5) 0.026(5) 0.002(4) 0.002(4) -0.007(4)
C27 0.032(7) 0.015(5) 0.023(6) 0.000 -0.004(5) 0.000
C28 0.020(6) 0.020(5) 0.013(5) 0.000 -0.001(5) 0.000
C29 0.058(12) 0.14(2) 0.044(10) 0.000 -0.026(9) 0.000
C30 0.022(7) 0.041(8) 0.062(10) 0.000 0.008(7) 0.000
C31 0.029(7) 0.032(7) 0.039(8) 0.000 -0.003(6) 0.000
C32 0.048(7) 0.057(8) 0.095(10) -0.003(6) 0.008(7) 0.018(7)
C33 0.048(7) 0.080(9) 0.082(9) -0.010(7) 0.003(7) -0.023(8)
C34 0.042(6) 0.052(7) 0.060(7) 0.007(5) 0.005(6) 0.003(6)
P2 0.0201(10) 0.0189(10) 0.0171(10) 0.0009(8) 0.0003(8) -0.0010(8)
S2 0.0540(15) 0.0328(12) 0.0243(12) -0.0104(11) -0.0123(11) 0.0080(10)
N2 0.030(4) 0.041(5) 0.056(6) -0.007(4) 0.008(4) -0.005(4)
O2 0.061(6) 0.064(6) 0.080(6) 0.000(4) -0.012(5) -0.032(5)
S3 0.0349(17) 0.0261(15) 0.0197(15) 0.000 -0.0050(13) 0.000
S4 0.0325(11) 0.0182(10) 0.0229(11) 0.0005(8) -0.0081(9) 0.0003(8)
S5 0.0351(17) 0.0176(14) 0.0203(15) 0.000 -0.0031(13) 0.000

loop_
_atom_type_symbol
_atom_type_description
_atom_type_scat_dispersion_real
_atom_type_scat_dispersion_imag
_atom_type_scat_source
C C 0.0033 0.0016 'International Tables Vol C Tables 4.2.6.8 and 6.1.1.4'
H H 0.0000 0.0000 'International Tables Vol C Tables 4.2.6.8 and 6.1.1.4'
N N 0.0061 0.0033 'International Tables Vol C Tables 4.2.6.8 and 6.1.1.4'
P P 0.1023 0.0942 'International Tables Vol C Tables 4.2.6.8 and 6.1.1.4'
S S 0.1246 0.1234 'International Tables Vol C Tables 4.2.6.8 and 6.1.1.4'
Mo Mo -1.6832 0.6857 'International Tables Vol C Tables 4.2.6.8 and 6.1.1.4'
Ag Ag -0.8971 1.1015 'International Tables Vol C Tables 4.2.6.8 and 6.1.1.4'
O O 0.0106 0.0060 'International Tables Vol C Tables 4.2.6.8 and 6.1.1.4'

loop_
_geom_angle_atom_site_label_1
_geom_angle_atom_site_label_2
_geom_angle_atom_site_label_3
_geom_angle_site_symmetry_1
_geom_angle_site_symmetry_3
_geom_angle
_geom_angle_publ_flag
P1 Ag1 P2 . . 124.54(7) ?
P1 Ag1 S4 . . 114.92(7) ?
P2 Ag1 S4 . . 112.31(7) ?
P1 Ag1 S5 . . 123.16(8) ?
P2 Ag1 S5 . . 100.85(8) ?
S4 Ag1 S5 . . 67.02(6) ?
P1 Ag1 Ag1 . 7_565 88.50(5) ?
P2 Ag1 Ag1 . 7_565 88.98(5) ?
S4 Ag1 Ag1 . 7_565 123.29(5) ?
S5 Ag1 Ag1 . 7_565 57.35(4) ?
S1 Mo1 S3 . . 109.83(12) ?
S1 Mo1 S5 . . 106.97(12) ?
S3 Mo1 S5 . . 99.01(8) ?
S1 Mo1 S2 . . 105.81(11) ?
S3 Mo1 S2 . . 79.66(8) ?
S5 Mo1 S2 . . 145.47(11) ?
S1 Mo1 S4 . . 105.92(10) ?
S3 Mo1 S4 . . 142.96(10) ?
S5 Mo1 S4 . . 79.26(7) ?
S2 Mo1 S4 . . 81.67(8) ?
S1 Mo1 Mo1 . 7_565 100.80(8) ?
S3 Mo1 Mo1 . 7_565 51.72(5) ?
S5 Mo1 Mo1 . 7_565 52.15(5) ?
S2 Mo1 Mo1 . 7_565 130.22(6) ?
S4 Mo1 Mo1 . 7_565 129.64(5) ?
C27 P1 C3 . . 106.1(5) ?
C27 P1 C9 . . 105.0(4) ?
C3 P1 C9 . . 101.8(4) ?
C27 P1 Ag1 . . 115.4(4) ?
C3 P1 Ag1 . . 117.4(3) ?
C9 P1 Ag1 . . 109.5(3) ?
C31 N1 C29 . . 120.6(13) ?
C31 N1 C30 . . 121.6(11) ?
C29 N1 C30 . . 117.8(13) ?
C2 C1 S2 . . 110.0(7) ?
C2 C1 H9A . . 109.7 ?
S2 C1 H9A . . 109.7 ?
C2 C1 H9B . . 109.7 ?
S2 C1 H9B . . 109.7 ?
H9A C1 H9B . . 108.2 ?
C1 C2 S4 . . 110.5(7) ?
C1 C2 H16A . . 109.5 ?
S4 C2 H16A . . 109.5 ?
C1 C2 H16B . . 109.5 ?
S4 C2 H16B . . 109.5 ?
H16A C2 H16B . . 108.1 ?
C4 C3 C8 . . 118.5(9) ?
C4 C3 P1 . . 119.4(8) ?
C8 C3 P1 . . 122.1(8) ?
C3 C4 C5 . . 119.6(13) ?
C3 C4 H8A . . 120.2 ?
C5 C4 H8A . . 120.2 ?
C6 C5 C4 . . 121.0(14) ?
C6 C5 H1A . . 119.5 ?
C4 C5 H1A . . 119.5 ?
C5 C6 C7 . . 119.6(11) ?
C5 C6 H2A . . 120.2 ?
C7 C6 H2A . . 120.2 ?
C8 C7 C6 . . 119.7(13) ?
C8 C7 H6A . . 120.2 ?
C6 C7 H6A . . 120.2 ?
C7 C8 C3 . . 121.5(12) ?
C7 C8 H5A . . 119.2 ?
C3 C8 H5A . . 119.2 ?
C14 C9 C10 . . 119.6(8) ?
C14 C9 P1 . . 124.5(7) ?
C10 C9 P1 . . 115.9(6) ?
C11 C10 C9 . . 119.9(8) ?
C11 C10 H22A . . 120.1 ?
C9 C10 H22A . . 120.1 ?
C12 C11 C10 . . 121.0(8) ?
C12 C11 H29A . . 119.5 ?
C10 C11 H29A . . 119.5 ?
C11 C12 C13 . . 118.5(9) ?
C11 C12 H17A . . 120.7 ?
C13 C12 H17A . . 120.7 ?
C14 C13 C12 . . 121.8(9) ?
C14 C13 H13A . . 119.1 ?
C12 C13 H13A . . 119.1 ?
C9 C14 C13 . . 119.3(8) ?
C9 C14 H20A . . 120.4 ?
C13 C14 H20A . . 120.4 ?
C16 C15 C20 . . 118.7(8) ?
C16 C15 P2 . . 119.0(6) ?
C20 C15 P2 . . 122.2(6) ?
C17 C16 C15 . . 119.8(8) ?
C17 C16 H26A . . 120.1 ?
C15 C16 H26A . . 120.1 ?
C18 C17 C16 . . 121.4(9) ?
C18 C17 H7A . . 119.3 ?
C16 C17 H7A . . 119.3 ?
C17 C18 C19 . . 119.5(9) ?
C17 C18 H14A . . 120.2 ?
C19 C18 H14A . . 120.2 ?
C20 C19 C18 . . 120.6(9) ?
C20 C19 H30A . . 119.7 ?
C18 C19 H30A . . 119.7 ?
C19 C20 C15 . . 119.9(8) ?
C19 C20 H31A . . 120.1 ?
C15 C20 H31A . . 120.1 ?
C26 C21 C22 . . 119.7(8) ?
C26 C21 P2 . . 118.8(6) ?
C22 C21 P2 . . 121.2(7) ?
C23 C22 C21 . . 118.8(8) ?
C23 C22 H25A . . 120.6 ?
C21 C22 H25A . . 120.6 ?
C24 C23 C22 . . 120.8(8) ?
C24 C23 H19A . . 119.6 ?
C22 C23 H19A . . 119.6 ?
C23 C24 C25 . . 119.7(8) ?
C23 C24 H18A . . 120.1 ?
C25 C24 H18A . . 120.1 ?
C26 C25 C24 . . 120.4(9) ?
C26 C25 H15A . . 119.8 ?
C24 C25 H15A . . 119.8 ?
C25 C26 C21 . . 120.5(8) ?
C25 C26 H27A . . 119.7 ?
C21 C26 H27A . . 119.7 ?
P1 C27 P1 7_565 . 112.2(6) ?
P1 C27 H33A 7_565 . 109.2 ?
P1 C27 H33A . . 109.2 ?
P1 C27 H33B 7_565 . 109.2 ?
P1 C27 H33B . . 109.2 ?
H33A C27 H33B . . 107.9 ?
P2 C28 P2 7_565 . 112.4(6) ?
P2 C28 H34A 7_565 . 109.1 ?
P2 C28 H34A . . 109.1 ?
P2 C28 H34B 7_565 . 109.1 ?
P2 C28 H34B . . 109.1 ?
H34A C28 H34B . . 107.9 ?
N1 C29 H3A . . 109.5 ?
N1 C29 H3B . . 109.5 ?
H3A C29 H3B . . 109.5 ?
N1 C29 H3C . . 109.5 ?
H3A C29 H3C . . 109.5 ?
H3B C29 H3C . . 109.5 ?
N1 C30 H30B . . 109.5 ?
N1 C30 H30C . . 109.5 ?
H30B C30 H30C . . 109.5 ?
N1 C30 H30D . . 109.5 ?
H30B C30 H30D . . 109.5 ?
H30C C30 H30D . . 109.5 ?
O1 C31 N1 . . 127.4(13) ?
O1 C31 H12 . . 116.3 ?
N1 C31 H12 . . 116.3 ?
N2 C32 H4A . . 109.5 ?
N2 C32 H4B . . 109.5 ?
H4A C32 H4B . . 109.5 ?
N2 C32 H4C . . 109.5 ?
H4A C32 H4C . . 109.5 ?
H4B C32 H4C . . 109.5 ?
N2 C33 H10A . . 109.5 ?
N2 C33 H10B . . 109.5 ?
H10A C33 H10B . . 109.5 ?
N2 C33 H10C . . 109.5 ?
H10A C33 H10C . . 109.5 ?
H10B C33 H10C . . 109.5 ?
O2 C34 N2 . . 125.5(11) ?
O2 C34 H11 . . 117.3 ?
N2 C34 H11 . . 117.3 ?
C15 P2 C21 . . 105.5(4) ?
C15 P2 C28 . . 104.7(4) ?
C21 P2 C28 . . 102.7(4) ?
C15 P2 Ag1 . . 119.5(3) ?
C21 P2 Ag1 . . 110.0(3) ?
C28 P2 Ag1 . . 112.9(3) ?
C1 S2 Mo1 . . 104.6(3) ?
C34 N2 C32 . . 120.7(10) ?
C34 N2 C33 . . 120.7(10) ?
C32 N2 C33 . . 118.6(10) ?
Mo1 S3 Mo1 . 7_565 76.55(10) ?
C2 S4 Mo1 . . 107.9(3) ?
C2 S4 Ag1 . . 117.7(3) ?
Mo1 S4 Ag1 . . 106.28(8) ?
Mo1 S5 Mo1 7_565 . 75.71(9) ?
Mo1 S5 Ag1 7_565 . 145.22(13) ?
Mo1 S5 Ag1 . . 99.16(6) ?
Mo1 S5 Ag1 7_565 7_565 99.16(6) ?
Mo1 S5 Ag1 . 7_565 145.22(13) ?
Ag1 S5 Ag1 . 7_565 65.31(7) ?

loop_
_geom_bond_atom_site_label_1
_geom_bond_atom_site_label_2
_geom_bond_site_symmetry_2
_geom_bond_distance
_geom_bond_publ_flag
Ag1 P1 . 2.448(2) ?
Ag1 P2 . 2.469(2) ?
Ag1 S4 . 2.588(2) ?
Ag1 S5 . 2.924(3) ?
Ag1 Ag1 7_565 3.1558(14) ?
Mo1 S1 . 2.071(3) ?
Mo1 S3 . 2.322(2) ?
Mo1 S5 . 2.344(2) ?
Mo1 S2 . 2.396(2) ?
Mo1 S4 . 2.446(2) ?
Mo1 Mo1 7_565 2.8772(14) ?
P1 C27 . 1.824(7) ?
P1 C3 . 1.824(9) ?
P1 C9 . 1.835(8) ?
O1 C31 . 1.245(15) ?
N1 C31 . 1.300(16) ?
N1 C29 . 1.406(18) ?
N1 C30 . 1.450(16) ?
C1 C2 . 1.487(13) ?
C1 S2 . 1.842(10) ?
C1 H9A . 0.9700 ?
C1 H9B . 0.9700 ?
C2 S4 . 1.824(9) ?
C2 H16A . 0.9700 ?
C2 H16B . 0.9700 ?
C3 C4 . 1.372(15) ?
C3 C8 . 1.378(13) ?
C4 C5 . 1.392(16) ?
C4 H8A . 0.9300 ?
C5 C6 . 1.36(2) ?
C5 H1A . 0.9300 ?
C6 C7 . 1.37(2) ?
C6 H2A . 0.9300 ?
C7 C8 . 1.370(16) ?
C7 H6A . 0.9300 ?
C8 H5A . 0.9300 ?
C9 C14 . 1.373(12) ?
C9 C10 . 1.396(11) ?
C10 C11 . 1.382(12) ?
C10 H22A . 0.9300 ?
C11 C12 . 1.365(14) ?
C11 H29A . 0.9300 ?
C12 C13 . 1.382(13) ?
C12 H17A . 0.9300 ?
C13 C14 . 1.381(13) ?
C13 H13A . 0.9300 ?
C14 H20A . 0.9300 ?
C15 C16 . 1.389(11) ?
C15 C20 . 1.405(12) ?
C15 P2 . 1.820(8) ?
C16 C17 . 1.384(13) ?
C16 H26A . 0.9300 ?
C17 C18 . 1.356(14) ?
C17 H7A . 0.9300 ?
C18 C19 . 1.383(13) ?
C18 H14A . 0.9300 ?
C19 C20 . 1.377(13) ?
C19 H30A . 0.9300 ?
C20 H31A . 0.9300 ?
C21 C26 . 1.392(12) ?
C21 C22 . 1.400(12) ?
C21 P2 . 1.834(8) ?
C22 C23 . 1.396(12) ?
C22 H25A . 0.9300 ?
C23 C24 . 1.382(13) ?
C23 H19A . 0.9300 ?
C24 C25 . 1.382(13) ?
C24 H18A . 0.9300 ?
C25 C26 . 1.370(12) ?
C25 H15A . 0.9300 ?
C26 H27A . 0.9300 ?
C27 P1 7_565 1.824(7) ?
C27 H33A . 0.9700 ?
C27 H33B . 0.9700 ?
C28 P2 7_565 1.846(6) ?
C28 P2 . 1.846(6) ?
C28 H34A . 0.9700 ?
C28 H34B . 0.9700 ?
C29 H3A . 0.9600 ?
C29 H3B . 0.9600 ?
C29 H3C . 0.9600 ?
C30 H30B . 0.9600 ?
C30 H30C . 0.9600 ?
C30 H30D . 0.9600 ?
C31 H12 . 0.9300 ?
C32 N2 . 1.437(15) ?
C32 H4A . 0.9600 ?
C32 H4B . 0.9600 ?
C32 H4C . 0.9600 ?
C33 N2 . 1.452(14) ?
C33 H10A . 0.9600 ?
C33 H10B . 0.9600 ?
C33 H10C . 0.9600 ?
C34 O2 . 1.218(13) ?
C34 N2 . 1.339(14) ?
C34 H11 . 0.9300 ?
S3 Mo1 7_565 2.322(2) ?
S5 Mo1 7_565 2.344(2) ?
S5 Ag1 7_565 2.924(3) ?
